data_2212222
loop_
_publ_author_name
'Wan, Rong'
'Han, Feng'
'Cao, Lin'
'Zhang, Jin-Jun'
'Wang, Jin-Tang'

_publ_section_title
;(<i>R</i>)-Diethyl
 [(4-chlorophenyl)(5-<i>m</i>-tolyl-1,3,4-thiadiazol-2-ylamino)methyl]phosphonate
;
_journal_coeditor_code HG2168
_journal_issue 2
_journal_name_full 'Acta Crystallographica Section E'
_journal_page_first o934
_journal_page_last o935
_journal_paper_doi 10.1107/S1600536807003212
_journal_volume 63
_journal_year 2007
_chemical_formula_iupac 'C20 H23 Cl N3 O3 P S'
_chemical_formula_moiety 'C20 H23 Cl N3 O3 P S'
_chemical_formula_sum 'C20 H23 Cl N3 O3 P S'
_chemical_formula_weight 451.89
_chemical_melting_point 470
_chemical_name_systematic
;
(R)-Diethyl
[(4-chlorophenyl)(5-m-tolyl-1,3,4-thiadiazol-2-ylamino)methyl]phosphonate
;
_space_group_IT_number 2
_symmetry_cell_setting triclinic
_symmetry_space_group_name_Hall '-P 1'
_symmetry_space_group_name_H-M 'P -1'
_atom_sites_solution_hydrogens geom
_atom_sites_solution_primary direct
_atom_sites_solution_secondary difmap
_audit_creation_method SHELXL-97
_cell_angle_alpha 100.14(3)
_cell_angle_beta 109.80(3)
_cell_angle_gamma 111.17(3)
_cell_formula_units_Z 2
_cell_length_a 9.772(2)
_cell_length_b 11.104(2)
_cell_length_c 12.588(3)
_cell_measurement_reflns_used 25
_cell_measurement_temperature 298(2)
_cell_measurement_theta_max 12
_cell_measurement_theta_min 9
_cell_volume 1127.0(7)
_computing_cell_refinement 'CAD-4 Software'
_computing_data_collection 'CAD-4 Software (Enraf--Nonius, 1989)'
_computing_data_reduction 'XCAD4 (Harms & Wocadlo, 1995)'
_computing_molecular_graphics 'SHELXTL (Siemens, 1996)'
_computing_publication_material SHELXL97
_computing_structure_refinement 'SHELXL97 (Sheldrick, 1997)'
_computing_structure_solution 'SHELXS97 (Sheldrick, 1997)'
_diffrn_ambient_temperature 298(2)
_diffrn_measured_fraction_theta_full 0.995
_diffrn_measured_fraction_theta_max 0.995
_diffrn_measurement_device_type 'Enraf--Nonius CAD-4'
_diffrn_measurement_method \w/2\q
_diffrn_radiation_monochromator graphite
_diffrn_radiation_source 'fine-focus sealed tube'
_diffrn_radiation_type MoK\a
_diffrn_radiation_wavelength 0.71073
_diffrn_reflns_av_R_equivalents 0.0321
_diffrn_reflns_av_sigmaI/netI 0.0578
_diffrn_reflns_limit_h_max 11
_diffrn_reflns_limit_h_min -12
_diffrn_reflns_limit_k_max 13
_diffrn_reflns_limit_k_min -13
_diffrn_reflns_limit_l_max 15
_diffrn_reflns_limit_l_min 0
_diffrn_reflns_number 4679
_diffrn_reflns_theta_full 25.98
_diffrn_reflns_theta_max 25.98
_diffrn_reflns_theta_min 1.83
_diffrn_standards_decay_% 0
_diffrn_standards_interval_count 200
_diffrn_standards_interval_time 120
_diffrn_standards_number 3
_exptl_absorpt_coefficient_mu 0.359
_exptl_absorpt_correction_T_max 0.9550
_exptl_absorpt_correction_T_min 0.8922
_exptl_absorpt_correction_type psi-scan
_exptl_absorpt_process_details '(North <i>et al.</i>,  1968)'
_exptl_crystal_colour colorless
_exptl_crystal_density_diffrn 1.332
_exptl_crystal_density_method 'not measured'
_exptl_crystal_description block
_exptl_crystal_F_000 472
_exptl_crystal_size_max 0.20
_exptl_crystal_size_mid 0.10
_exptl_crystal_size_min 0.10
_refine_diff_density_max 0.451
_refine_diff_density_min -0.500
_refine_ls_extinction_method none
_refine_ls_goodness_of_fit_ref 1.003
_refine_ls_hydrogen_treatment constr
_refine_ls_matrix_type full
_refine_ls_number_parameters 257
_refine_ls_number_reflns 4401
_refine_ls_number_restraints 50
_refine_ls_restrained_S_all 1.025
_refine_ls_R_factor_all 0.1299
_refine_ls_R_factor_gt 0.0822
_refine_ls_shift/su_max 0.000
_refine_ls_shift/su_mean 0.000
_refine_ls_structure_factor_coef Fsqd
_refine_ls_weighting_details 'calc w=1/[\s^2^(Fo^2^)+(0.06P)^2^+2.5P] where P=(Fo^2^+2Fc^2^)/3'
_refine_ls_weighting_scheme calc
_refine_ls_wR_factor_gt 0.1805
_refine_ls_wR_factor_ref 0.2096
_reflns_number_gt 2543
_reflns_number_total 4401
_reflns_threshold_expression I>2\s(I)
_cod_data_source_file hg2168.cif
_cod_data_source_block I
_cod_depositor_comments
;
The following automatic conversions were performed:
'_symmetry_cell_setting' value 'Triclinic' changed to 'triclinic'
according to '/home/saulius/struct/CIF-dictionaries/cif_core.dic'
dictionary named 'cif_core.dic' version 2.4.1 from 2010-06-29.

Automatic conversion script
Id: cif_fix_enum 1527 2010-12-29 10:47:43Z saulius 

The following automatic conversions were performed:

'_symmetry_cell_setting' value 'Triclinic' changed to 'triclinic'
according to /home/saulius/struct/CIF-dictionaries/cif_core.dic
dictionary named 'cif_core.dic' version 2.4.1 from 2010-06-29.

Automatic conversion script
Id: cif_fix_values 1715 2011-07-08 13:25:40Z adriana 
;
_cod_original_cell_volume 1127.0(4)
_cod_database_code 2212222
_cod_database_fobs_code 2212222

loop_
_symmetry_equiv_pos_as_xyz
'x, y, z'
'-x, -y, -z'

loop_
_atom_site_type_symbol
_atom_site_label
_atom_site_fract_x
_atom_site_fract_y
_atom_site_fract_z
_atom_site_U_iso_or_equiv
_atom_site_adp_type
_atom_site_calc_flag
_atom_site_refinement_flags
_atom_site_occupancy
S S 0.37548(19) 1.00128(14) 0.28727(13) 0.0635(4) Uani d . 1
P P 0.43675(19) 0.74242(15) -0.08265(14) 0.0609(4) Uani d . 1
Cl Cl -0.3402(2) 0.6500(2) -0.36484(17) 0.0968(6) Uani d . 1
O O1 0.5547(5) 0.6948(5) -0.0067(4) 0.0871(13) Uani d U 1
O O2 0.3332(5) 0.6222(4) -0.2052(4) 0.0715(11) Uani d U 1
O O3 0.5131(5) 0.8770(4) -0.0936(4) 0.0804(12) Uani d . 1
N N1 0.3899(5) 0.8551(4) 0.0984(4) 0.0606(11) Uani d . 1
H H1A 0.4738 0.9261 0.1082 0.073 Uiso calc R 1
N N2 0.2374(6) 0.7394(4) 0.1885(4) 0.0684(13) Uani d . 1
N N3 0.2012(6) 0.7663(5) 0.2850(4) 0.0730(14) Uani d . 1
C C1 0.8175(11) 0.6987(10) 0.0601(8) 0.129 Uani d DU 1
H H1B 0.8950 0.6873 0.0339 0.194 Uiso calc R 1
H H1C 0.7857 0.6332 0.0984 0.194 Uiso calc R 1
H H1D 0.8662 0.7900 0.1159 0.194 Uiso calc R 1
C C2 0.6760(10) 0.6773(10) -0.0418(7) 0.117(3) Uani d DU 1
H H2B 0.6275 0.5853 -0.0984 0.140 Uiso calc R 1
H H2C 0.7089 0.7420 -0.0817 0.140 Uiso calc R 1
C C3 0.2257(12) 0.5457(10) -0.4204(7) 0.144(3) Uani d DU 1
H H3C 0.1778 0.5666 -0.4905 0.216 Uiso calc R 1
H H3D 0.1515 0.4571 -0.4263 0.216 Uiso calc R 1
H H3E 0.3259 0.5450 -0.4147 0.216 Uiso calc R 1
C C4 0.2585(11) 0.6481(8) -0.3153(6) 0.111(3) Uani d DU 1
H H4A 0.1572 0.6492 -0.3218 0.133 Uiso calc R 1
H H4B 0.3311 0.7377 -0.3109 0.133 Uiso calc R 1
C C5 0.3061(6) 0.7341(5) -0.0084(5) 0.0548(12) Uani d U 1
H H5A 0.2881 0.6537 0.0173 0.066 Uiso calc R 1
C C6 0.1411(6) 0.7147(5) -0.0943(5) 0.0528(12) Uani d . 1
C C7 0.0130(7) 0.5855(5) -0.1556(5) 0.0669(15) Uani d . 1
H H7A 0.0261 0.5104 -0.1403 0.080 Uiso calc R 1
C C8 -0.1333(7) 0.5653(6) -0.2384(6) 0.0711(16) Uani d . 1
H H8A -0.2179 0.4767 -0.2811 0.085 Uiso calc R 1
C C9 -0.1558(7) 0.6754(6) -0.2589(5) 0.0651(14) Uani d . 1
C C10 -0.0297(7) 0.8066(6) -0.1967(5) 0.0678(15) Uani d . 1
H H10A -0.0440 0.8819 -0.2100 0.081 Uiso calc R 1
C C11 0.1155(7) 0.8242(5) -0.1159(5) 0.0619(14) Uani d . 1
H H11A 0.2004 0.9127 -0.0737 0.074 Uiso calc R 1
C C12 0.3325(6) 0.8530(5) 0.1817(5) 0.0548(12) Uani d . 1
C C13 0.2615(7) 0.8940(6) 0.3431(5) 0.0606(14) Uani d . 1
C C14 0.2384(7) 0.9460(6) 0.4484(5) 0.0627(14) Uani d . 1
C C15 0.3203(7) 1.0834(6) 0.5183(5) 0.0651(14) Uani d . 1
H H15A 0.3928 1.1453 0.4985 0.078 Uiso calc R 1
C C16 0.2977(9) 1.1319(7) 0.6174(5) 0.0762(17) Uani d . 1
C C17 0.1912(11) 1.0348(9) 0.6448(7) 0.103(2) Uani d . 1
H H17A 0.1752 1.0631 0.7117 0.124 Uiso calc R 1
C C18 0.1099(11) 0.8995(9) 0.5768(7) 0.112(3) Uani d . 1
H H18A 0.0379 0.8372 0.5967 0.134 Uiso calc R 1
C C19 0.1332(9) 0.8545(7) 0.4794(6) 0.091(2) Uani d . 1
H H19A 0.0779 0.7616 0.4337 0.109 Uiso calc R 1
C C20 0.3844(10) 1.2818(7) 0.6928(6) 0.098(2) Uani d . 1
H H20A 0.4677 1.2962 0.7685 0.147 Uiso calc R 1
H H20B 0.3075 1.3092 0.7064 0.147 Uiso calc R 1
H H20C 0.4334 1.3354 0.6517 0.147 Uiso calc R 1

loop_
_atom_site_aniso_label
_atom_site_aniso_U_11
_atom_site_aniso_U_22
_atom_site_aniso_U_33
_atom_site_aniso_U_12
_atom_site_aniso_U_13
_atom_site_aniso_U_23
S 0.0749(10) 0.0513(7) 0.0666(9) 0.0222(7) 0.0404(8) 0.0202(6)
P 0.0618(9) 0.0549(8) 0.0681(9) 0.0243(7) 0.0341(8) 0.0191(7)
Cl 0.0753(11) 0.1032(13) 0.0941(13) 0.0402(10) 0.0179(9) 0.0335(10)
O1 0.084(3) 0.111(3) 0.091(3) 0.062(3) 0.045(2) 0.038(3)
O2 0.080(3) 0.058(2) 0.071(2) 0.0260(19) 0.035(2) 0.0150(18)
O3 0.095(3) 0.054(2) 0.097(3) 0.020(2) 0.063(3) 0.025(2)
N1 0.051(2) 0.054(2) 0.063(3) 0.010(2) 0.027(2) 0.018(2)
N2 0.080(3) 0.054(3) 0.073(3) 0.022(2) 0.046(3) 0.024(2)
N3 0.087(4) 0.055(3) 0.079(3) 0.021(3) 0.050(3) 0.026(2)
C1 0.129 0.129 0.129 0.059 0.057 0.044
C2 0.111(5) 0.162(7) 0.107(5) 0.081(5) 0.065(4) 0.036(5)
C3 0.156(7) 0.172(7) 0.100(5) 0.092(6) 0.047(5) 0.017(5)
C4 0.139(6) 0.103(5) 0.079(4) 0.055(5) 0.037(4) 0.026(4)
C5 0.058(3) 0.046(3) 0.059(3) 0.017(2) 0.031(2) 0.017(2)
C6 0.052(3) 0.046(3) 0.063(3) 0.021(2) 0.029(3) 0.019(2)
C7 0.061(3) 0.047(3) 0.089(4) 0.024(3) 0.028(3) 0.024(3)
C8 0.058(3) 0.049(3) 0.087(4) 0.014(3) 0.023(3) 0.020(3)
C9 0.057(3) 0.067(3) 0.068(4) 0.025(3) 0.026(3) 0.025(3)
C10 0.068(4) 0.062(3) 0.080(4) 0.033(3) 0.034(3) 0.031(3)
C11 0.061(3) 0.048(3) 0.071(4) 0.018(3) 0.030(3) 0.019(3)
C12 0.058(3) 0.050(3) 0.062(3) 0.022(2) 0.033(3) 0.023(2)
C13 0.067(3) 0.063(3) 0.070(4) 0.034(3) 0.038(3) 0.034(3)
C14 0.073(4) 0.067(3) 0.063(3) 0.038(3) 0.036(3) 0.031(3)
C15 0.078(4) 0.070(4) 0.066(4) 0.043(3) 0.038(3) 0.033(3)
C16 0.099(5) 0.084(4) 0.065(4) 0.058(4) 0.038(4) 0.028(3)
C17 0.142(7) 0.121(7) 0.089(5) 0.071(6) 0.080(5) 0.048(5)
C18 0.141(7) 0.098(6) 0.110(6) 0.034(5) 0.089(6) 0.042(5)
C19 0.114(6) 0.076(4) 0.085(5) 0.026(4) 0.062(4) 0.032(4)
C20 0.129(6) 0.093(5) 0.088(5) 0.061(5) 0.059(5) 0.024(4)

loop_
_atom_type_symbol
_atom_type_description
_atom_type_scat_dispersion_real
_atom_type_scat_dispersion_imag
_atom_type_scat_source
C C 0.0033 0.0016 'International Tables Vol C Tables 4.2.6.8 and 6.1.1.4'
H H 0.0000 0.0000 'International Tables Vol C Tables 4.2.6.8 and 6.1.1.4'
N N 0.0061 0.0033 'International Tables Vol C Tables 4.2.6.8 and 6.1.1.4'
O O 0.0106 0.0060 'International Tables Vol C Tables 4.2.6.8 and 6.1.1.4'
P P 0.1023 0.0942 'International Tables Vol C Tables 4.2.6.8 and 6.1.1.4'
S S 0.1246 0.1234 'International Tables Vol C Tables 4.2.6.8 and 6.1.1.4'
Cl Cl 0.1484 0.1585 'International Tables Vol C Tables 4.2.6.8 and 6.1.1.4'

loop_
_geom_angle_atom_site_label_1
_geom_angle_atom_site_label_2
_geom_angle_atom_site_label_3
_geom_angle
C12 S C13 86.7(3)
O3 P O1 116.0(3)
O3 P O2 113.7(2)
O1 P O2 103.5(2)
O3 P C5 113.3(2)
O1 P C5 102.0(2)
O2 P C5 107.1(2)
C2 O1 P 120.1(5)
C4 O2 P 120.0(4)
C12 N1 C5 118.1(4)
C12 N1 H1A 121.0
C5 N1 H1A 121.0
C12 N2 N3 111.1(4)
C13 N3 N2 114.1(4)
C2 C1 H1B 109.5
C2 C1 H1C 109.5
H1B C1 H1C 109.5
C2 C1 H1D 109.5
H1B C1 H1D 109.5
H1C C1 H1D 109.5
C1 C2 O1 111.6(7)
C1 C2 H2B 109.3
O1 C2 H2B 109.3
C1 C2 H2C 109.3
O1 C2 H2C 109.3
H2B C2 H2C 108.0
C4 C3 H3C 109.5
C4 C3 H3D 109.5
H3C C3 H3D 109.5
C4 C3 H3E 109.5
H3C C3 H3E 109.5
H3D C3 H3E 109.5
C3 C4 O2 112.0(7)
C3 C4 H4A 109.2
O2 C4 H4A 109.2
C3 C4 H4B 109.2
O2 C4 H4B 109.2
H4A C4 H4B 107.9
N1 C5 C6 113.5(4)
N1 C5 P 109.1(3)
C6 C5 P 110.9(3)
N1 C5 H5A 107.7
C6 C5 H5A 107.7
P C5 H5A 107.7
C7 C6 C11 117.9(5)
C7 C6 C5 120.2(5)
C11 C6 C5 121.8(4)
C8 C7 C6 121.1(5)
C8 C7 H7A 119.5
C6 C7 H7A 119.5
C7 C8 C9 120.0(5)
C7 C8 H8A 120.0
C9 C8 H8A 120.0
C8 C9 C10 120.0(5)
C8 C9 Cl 120.1(5)
C10 C9 Cl 119.9(5)
C11 C10 C9 119.0(5)
C11 C10 H10A 120.5
C9 C10 H10A 120.5
C10 C11 C6 121.9(5)
C10 C11 H11A 119.0
C6 C11 H11A 119.0
N2 C12 N1 123.0(5)
N2 C12 S 114.3(4)
N1 C12 S 122.7(4)
N3 C13 C14 123.4(5)
N3 C13 S 113.7(4)
C14 C13 S 122.9(4)
C19 C14 C15 118.8(6)
C19 C14 C13 119.0(5)
C15 C14 C13 122.3(5)
C14 C15 C16 122.0(6)
C14 C15 H15A 119.0
C16 C15 H15A 119.0
C17 C16 C15 116.6(6)
C17 C16 C20 121.1(6)
C15 C16 C20 122.3(6)
C18 C17 C16 121.9(7)
C18 C17 H17A 119.0
C16 C17 H17A 119.0
C17 C18 C19 120.3(7)
C17 C18 H18A 119.8
C19 C18 H18A 119.8
C18 C19 C14 120.3(7)
C18 C19 H19A 119.8
C14 C19 H19A 119.8
C16 C20 H20A 109.5
C16 C20 H20B 109.5
H20A C20 H20B 109.5
C16 C20 H20C 109.5
H20A C20 H20C 109.5
H20B C20 H20C 109.5

loop_
_geom_bond_atom_site_label_1
_geom_bond_atom_site_label_2
_geom_bond_distance
S C12 1.734(5)
S C13 1.738(5)
P O3 1.464(4)
P O1 1.548(4)
P O2 1.558(4)
P C5 1.807(5)
Cl C9 1.725(6)
O1 C2 1.459(8)
O2 C4 1.464(8)
N1 C12 1.346(6)
N1 C5 1.451(6)
N1 H1A 0.8600
N2 C12 1.307(6)
N2 N3 1.389(6)
N3 C13 1.278(7)
C1 C2 1.438(7)
C1 H1B 0.9600
C1 H1C 0.9600
C1 H1D 0.9600
C2 H2B 0.9700
C2 H2C 0.9700
C3 C4 1.437(7)
C3 H3C 0.9600
C3 H3D 0.9600
C3 H3E 0.9600
C4 H4A 0.9700
C4 H4B 0.9700
C5 C6 1.517(7)
C5 H5A 0.9800
C6 C7 1.371(7)
C6 C11 1.380(7)
C7 C8 1.363(8)
C7 H7A 0.9300
C8 C9 1.369(8)
C8 H8A 0.9300
C9 C10 1.379(8)
C10 C11 1.356(7)
C10 H10A 0.9300
C11 H11A 0.9300
C13 C14 1.473(7)
C14 C19 1.378(8)
C14 C15 1.382(8)
C15 C16 1.390(8)
C15 H15A 0.9300
C16 C17 1.389(10)
C16 C20 1.506(9)
C17 C18 1.358(10)
C17 H17A 0.9300
C18 C19 1.364(9)
C18 H18A 0.9300
C19 H19A 0.9300
C20 H20A 0.9600
C20 H20B 0.9600
C20 H20C 0.9600

loop_
_geom_hbond_atom_site_label_D
_geom_hbond_atom_site_label_H
_geom_hbond_atom_site_label_A
_geom_hbond_site_symmetry_A
_geom_hbond_distance_DH
_geom_hbond_distance_HA
_geom_hbond_distance_DA
_geom_hbond_angle_DHA
_geom_hbond_publ_flag
N1 H1A O3 2_675 0.86 2.19 2.796(6) 128 yes
C4 H4B O3 . 0.97 2.50 2.944(9) 108 yes
C15 H15A S . 0.93 2.77 3.172(7) 107 yes

loop_
_geom_torsion_atom_site_label_1
_geom_torsion_atom_site_label_2
_geom_torsion_atom_site_label_3
_geom_torsion_atom_site_label_4
_geom_torsion
O3 P O1 C2 -60.5(6)
O2 P O1 C2 64.6(6)
C5 P O1 C2 175.8(5)
O3 P O2 C4 -27.2(6)
O1 P O2 C4 -153.9(5)
C5 P O2 C4 98.7(5)
C12 N2 N3 C13 2.6(7)
P O1 C2 C1 151.9(6)
P O2 C4 C3 156.8(6)
C12 N1 C5 C6 72.2(6)
C12 N1 C5 P -163.6(4)
O3 P C5 N1 -46.0(4)
O1 P C5 N1 79.5(4)
O2 P C5 N1 -172.1(3)
O3 P C5 C6 79.7(4)
O1 P C5 C6 -154.8(3)
O2 P C5 C6 -46.5(4)
N1 C5 C6 C7 -142.6(5)
P C5 C6 C7 94.3(5)
N1 C5 C6 C11 39.1(7)
P C5 C6 C11 -84.1(5)
C11 C6 C7 C8 2.4(9)
C5 C6 C7 C8 -176.0(5)
C6 C7 C8 C9 -2.1(9)
C7 C8 C9 C10 0.8(9)
C7 C8 C9 Cl 179.4(5)
C8 C9 C10 C11 0.1(9)
Cl C9 C10 C11 -178.5(4)
C9 C10 C11 C6 0.3(9)
C7 C6 C11 C10 -1.5(8)
C5 C6 C11 C10 176.9(5)
N3 N2 C12 N1 177.8(5)
N3 N2 C12 S -3.4(6)
C5 N1 C12 N2 19.4(8)
C5 N1 C12 S -159.3(4)
C13 S C12 N2 2.5(5)
C13 S C12 N1 -178.7(5)
N2 N3 C13 C14 179.9(5)
N2 N3 C13 S -0.7(7)
C12 S C13 N3 -1.0(5)
C12 S C13 C14 178.4(5)
N3 C13 C14 C19 -6.9(9)
S C13 C14 C19 173.7(5)
N3 C13 C14 C15 172.1(6)
S C13 C14 C15 -7.2(8)
C19 C14 C15 C16 -1.1(9)
C13 C14 C15 C16 179.8(5)
C14 C15 C16 C17 1.6(9)
C14 C15 C16 C20 -179.0(6)
C15 C16 C17 C18 -1.6(12)
C20 C16 C17 C18 178.9(8)
C16 C17 C18 C19 1.2(14)
C17 C18 C19 C14 -0.6(13)
C15 C14 C19 C18 0.6(11)
C13 C14 C19 C18 179.7(7)
